data_7055079
loop_
_publ_author_name
'Zhang, Zhenfeng'
'Ma, Nana'
'Xuan, Xiaopeng'

_publ_section_title
;
 An unusual C&#xE001;C&#x22EF;C&#xE001;O interaction in
 (Z)-3-[(4-halogenphenyl)amino]-2-cyanoprop-2-enoates
;
_journal_issue 1
_journal_name_full 'New J. Chem.'
_journal_page_first 85
_journal_paper_doi 10.1039/C5NJ01814E
_journal_volume 40
_journal_year 2016
_chemical_formula_sum 'C12 H11 Br N2 O2'
_chemical_formula_weight 295.13
_chemical_name_systematic
; 
ethyl (2Z)-3-[(4-bromophenyl)amino]-2-cyanoprop-2-enoate
;
_space_group_IT_number 2
_symmetry_cell_setting triclinic
_symmetry_space_group_name_Hall '-P 1'
_symmetry_space_group_name_H-M 'P -1'
_atom_sites_solution_hydrogens geom
_atom_sites_solution_primary direct
_atom_sites_solution_secondary difmap
_audit_creation_method SHELXL-97
_audit_update_record
;
2013-07-24 deposited with the CCDC.
2015-08-19 downloaded from the CCDC.
;
_cell_angle_alpha 80.285(2)
_cell_angle_beta 86.767(2)
_cell_angle_gamma 67.729(2)
_cell_formula_units_Z 2
_cell_length_a 7.4955(11)
_cell_length_b 7.5254(11)
_cell_length_c 12.0645(17)
_cell_measurement_temperature 293(2)
_cell_measurement_theta_max 25.0
_cell_measurement_theta_min 1.7
_cell_volume 620.70(16)
_computing_cell_refinement 'SMART (Bruker, 2008)'
_computing_data_collection 'SMART (Bruker, 2008)'
_computing_data_reduction 'SAINT (Bruker, 2008)'
_computing_molecular_graphics 'SHELXTL (Sheldrick, 2008)'
_computing_publication_material 'SHELXTL (Sheldrick, 2008)'
_computing_structure_refinement 'SHELXL-97 (Sheldrick, 2008)'
_computing_structure_solution 'SHELXS-97 (Sheldrick, 2008)'
_diffrn_ambient_temperature 293(2)
_diffrn_measured_fraction_theta_full 0.998
_diffrn_measured_fraction_theta_max 0.998
_diffrn_measurement_device_type 'Bruker APEX-II CCD'
_diffrn_measurement_method '\f and \w scans'
_diffrn_radiation_monochromator graphite
_diffrn_radiation_source 'fine-focus sealed tube'
_diffrn_radiation_type MoK\a
_diffrn_radiation_wavelength 0.71073
_diffrn_reflns_av_R_equivalents 0.0256
_diffrn_reflns_av_sigmaI/netI 0.0274
_diffrn_reflns_limit_h_max 8
_diffrn_reflns_limit_h_min -8
_diffrn_reflns_limit_k_max 8
_diffrn_reflns_limit_k_min -8
_diffrn_reflns_limit_l_max 14
_diffrn_reflns_limit_l_min -14
_diffrn_reflns_number 6597
_diffrn_reflns_theta_full 25.04
_diffrn_reflns_theta_max 25.04
_diffrn_reflns_theta_min 1.71
_exptl_absorpt_coefficient_mu 3.302
_exptl_absorpt_correction_T_max 0.5580
_exptl_absorpt_correction_T_min 0.4374
_exptl_absorpt_correction_type multi-scan
_exptl_absorpt_process_details sadabs
_exptl_crystal_colour red
_exptl_crystal_density_diffrn 1.574
_exptl_crystal_density_method 'not measured'
_exptl_crystal_description prism
_exptl_crystal_F_000 294
_exptl_crystal_size_max 0.30
_exptl_crystal_size_mid 0.20
_exptl_crystal_size_min 0.20
_refine_diff_density_max 0.543
_refine_diff_density_min -0.270
_refine_diff_density_rms 0.058
_refine_ls_extinction_method none
_refine_ls_goodness_of_fit_ref 1.070
_refine_ls_hydrogen_treatment constr
_refine_ls_matrix_type full
_refine_ls_number_parameters 155
_refine_ls_number_reflns 2189
_refine_ls_number_restraints 0
_refine_ls_restrained_S_all 1.070
_refine_ls_R_factor_all 0.0394
_refine_ls_R_factor_gt 0.0309
_refine_ls_shift/su_max 0.000
_refine_ls_shift/su_mean 0.000
_refine_ls_structure_factor_coef Fsqd
_refine_ls_weighting_details 'calc w=1/[\s^2^(Fo^2^)+(0.0396P)^2^+0.2007P] where P=(Fo^2^+2Fc^2^)/3'
_refine_ls_weighting_scheme calc
_refine_ls_wR_factor_gt 0.0736
_refine_ls_wR_factor_ref 0.0770
_reflns_number_gt 1855
_reflns_number_total 2189
_reflns_threshold_expression >2sigma(I)
_cod_data_source_file c5nj01814e1.cif
_cod_data_source_block zzf-1
_cod_depositor_comments
;
The following automatic conversions were performed:

'_symmetry_cell_setting' value 'Triclinic' changed to 'triclinic'
according to
/usr/data/users/saulius/crontab/automatic-downloads/rss-feeds/RSC/lib/dictionaries/cif_core.dic
dictionary named 'cif_core.dic' version 2.4.2 from 2011-04-26.

Automatic conversion script
Id: cif_fix_values 3271 2015-04-21 07:52:19Z andrius 

 Adding full bibliography for 7055079.cif.
;
_cod_original_sg_symbol_H-M P-1
_cod_database_code 7055079

loop_
_symmetry_equiv_pos_as_xyz
'x, y, z'
'-x, -y, -z'

loop_
_atom_site_label
_atom_site_type_symbol
_atom_site_fract_x
_atom_site_fract_y
_atom_site_fract_z
_atom_site_U_iso_or_equiv
_atom_site_adp_type
_atom_site_occupancy
_atom_site_symmetry_multiplicity
_atom_site_calc_flag
_atom_site_refinement_flags
Br1 Br 0.28275(4) 0.94521(5) 0.33976(2) 0.05596(14) Uani 1 1 d .
N1 N 0.4610(3) 0.4644(3) 0.80486(19) 0.0462(6) Uani 1 1 d .
H1A H 0.5817 0.3969 0.8172 0.055 Uiso 1 1 calc R
N2 N 0.1416(4) 0.3400(5) 1.1386(2) 0.0741(9) Uani 1 1 d .
O1 O 0.7296(3) 0.1941(3) 0.94511(18) 0.0617(6) Uani 1 1 d .
O2 O 0.6297(3) 0.0925(3) 1.11408(16) 0.0476(5) Uani 1 1 d .
C8 C 0.3327(4) 0.7971(4) 0.4859(2) 0.0425(6) Uani 1 1 d .
C9 C 0.5159(4) 0.7329(4) 0.5315(2) 0.0511(7) Uani 1 1 d .
H9 H 0.6126 0.7629 0.4907 0.061 Uiso 1 1 calc R
C10 C 0.5542(4) 0.6248(4) 0.6369(2) 0.0501(7) Uani 1 1 d .
H10 H 0.6776 0.5806 0.6674 0.060 Uiso 1 1 calc R
C5 C 0.4111(4) 0.5813(4) 0.6980(2) 0.0417(6) Uani 1 1 d .
C6 C 0.2270(4) 0.6472(4) 0.6529(2) 0.0465(7) Uani 1 1 d .
H6 H 0.1297 0.6190 0.6941 0.056 Uiso 1 1 calc R
C7 C 0.1888(4) 0.7554(4) 0.5460(2) 0.0472(7) Uani 1 1 d .
H7 H 0.0658 0.7996 0.5150 0.057 Uiso 1 1 calc R
C1 C 0.3436(4) 0.4470(4) 0.8877(2) 0.0422(6) Uani 1 1 d .
H1 H 0.2131 0.5228 0.8774 0.051 Uiso 1 1 calc R
C2 C 0.4005(4) 0.3247(4) 0.9880(2) 0.0402(6) Uani 1 1 d .
C4 C 0.2581(4) 0.3301(4) 1.0724(2) 0.0484(7) Uani 1 1 d .
C3 C 0.6011(4) 0.1986(4) 1.0119(2) 0.0431(6) Uani 1 1 d .
C11 C 0.8283(4) -0.0327(5) 1.1434(3) 0.0555(8) Uani 1 1 d .
H11A H 0.9067 0.0447 1.1425 0.067 Uiso 1 1 calc R
H11B H 0.8809 -0.1220 1.0899 0.067 Uiso 1 1 calc R
C12 C 0.8271(5) -0.1419(5) 1.2579(3) 0.0590(8) Uani 1 1 d .
H12A H 0.7829 -0.0525 1.3108 0.089 Uiso 1 1 calc R
H12B H 0.9553 -0.2326 1.2782 0.089 Uiso 1 1 calc R
H12C H 0.7425 -0.2111 1.2588 0.089 Uiso 1 1 calc R

loop_
_atom_site_aniso_label
_atom_site_aniso_U_11
_atom_site_aniso_U_22
_atom_site_aniso_U_33
_atom_site_aniso_U_23
_atom_site_aniso_U_13
_atom_site_aniso_U_12
Br1 0.0555(2) 0.0636(2) 0.03836(18) 0.00654(13) 0.00142(13) -0.01701(15)
N1 0.0350(12) 0.0522(14) 0.0412(13) -0.0010(11) 0.0033(10) -0.0079(11)
N2 0.0381(15) 0.106(2) 0.0538(17) 0.0179(16) 0.0050(13) -0.0136(15)
O1 0.0384(11) 0.0756(15) 0.0507(12) 0.0031(11) 0.0115(10) -0.0055(10)
O2 0.0321(10) 0.0549(12) 0.0426(11) 0.0062(9) -0.0008(8) -0.0072(9)
C8 0.0469(16) 0.0395(15) 0.0341(14) -0.0037(11) 0.0027(12) -0.0097(12)
C9 0.0493(18) 0.0588(19) 0.0440(16) -0.0012(14) 0.0038(13) -0.0223(15)
C10 0.0386(16) 0.0605(19) 0.0459(17) -0.0024(14) 0.0000(13) -0.0152(14)
C5 0.0419(16) 0.0405(15) 0.0360(14) -0.0061(12) 0.0007(12) -0.0082(12)
C6 0.0425(16) 0.0473(16) 0.0458(16) -0.0039(13) 0.0108(13) -0.0156(13)
C7 0.0442(16) 0.0488(17) 0.0426(16) -0.0007(13) -0.0013(13) -0.0132(13)
C1 0.0382(15) 0.0474(16) 0.0408(15) -0.0096(12) 0.0032(12) -0.0151(12)
C2 0.0334(14) 0.0499(16) 0.0342(14) -0.0022(12) 0.0000(11) -0.0140(12)
C4 0.0329(15) 0.0586(18) 0.0430(16) 0.0067(14) -0.0082(13) -0.0102(13)
C3 0.0393(15) 0.0460(16) 0.0411(16) -0.0067(12) 0.0044(12) -0.0133(13)
C11 0.0314(15) 0.0601(19) 0.061(2) 0.0019(15) -0.0047(14) -0.0058(14)
C12 0.0475(18) 0.0561(19) 0.064(2) 0.0064(16) -0.0146(15) -0.0134(15)

loop_
_atom_type_symbol
_atom_type_description
_atom_type_scat_dispersion_real
_atom_type_scat_dispersion_imag
_atom_type_scat_source
C C 0.0033 0.0016 'International Tables Vol C Tables 4.2.6.8 and 6.1.1.4'
H H 0.0000 0.0000 'International Tables Vol C Tables 4.2.6.8 and 6.1.1.4'
N N 0.0061 0.0033 'International Tables Vol C Tables 4.2.6.8 and 6.1.1.4'
O O 0.0106 0.0060 'International Tables Vol C Tables 4.2.6.8 and 6.1.1.4'
Br Br -0.2901 2.4595 'International Tables Vol C Tables 4.2.6.8 and 6.1.1.4'

loop_
_geom_angle_atom_site_label_1
_geom_angle_atom_site_label_2
_geom_angle_atom_site_label_3
_geom_angle
C1 N1 C5 127.4(2)
C1 N1 H1A 116.3
C5 N1 H1A 116.3
C3 O2 C11 115.9(2)
C7 C8 C9 120.5(3)
C7 C8 Br1 120.4(2)
C9 C8 Br1 119.1(2)
C10 C9 C8 119.7(3)
C10 C9 H9 120.1
C8 C9 H9 120.1
C9 C10 C5 120.4(3)
C9 C10 H10 119.8
C5 C10 H10 119.8
C10 C5 C6 120.0(3)
C10 C5 N1 117.7(3)
C6 C5 N1 122.3(3)
C7 C6 C5 119.6(3)
C7 C6 H6 120.2
C5 C6 H6 120.2
C8 C7 C6 119.9(3)
C8 C7 H7 120.1
C6 C7 H7 120.1
N1 C1 C2 124.5(3)
N1 C1 H1 117.7
C2 C1 H1 117.7
C1 C2 C4 118.1(2)
C1 C2 C3 122.0(2)
C4 C2 C3 119.8(2)
N2 C4 C2 178.0(3)
O1 C3 O2 123.7(3)
O1 C3 C2 122.7(3)
O2 C3 C2 113.6(2)
O2 C11 C12 107.1(2)
O2 C11 H11A 110.3
C12 C11 H11A 110.3
O2 C11 H11B 110.3
C12 C11 H11B 110.3
H11A C11 H11B 108.5
C11 C12 H12A 109.5
C11 C12 H12B 109.5
H12A C12 H12B 109.5
C11 C12 H12C 109.5
H12A C12 H12C 109.5
H12B C12 H12C 109.5

loop_
_geom_bond_atom_site_label_1
_geom_bond_atom_site_label_2
_geom_bond_distance
Br1 C8 1.894(3)
N1 C1 1.316(3)
N1 C5 1.413(4)
N1 H1A 0.8600
N2 C4 1.140(4)
O1 C3 1.215(3)
O2 C3 1.330(3)
O2 C11 1.453(3)
C8 C7 1.370(4)
C8 C9 1.383(4)
C9 C10 1.370(4)
C9 H9 0.9300
C10 C5 1.377(4)
C10 H10 0.9300
C5 C6 1.387(4)
C6 C7 1.385(4)
C6 H6 0.9300
C7 H7 0.9300
C1 C2 1.370(4)
C1 H1 0.9300
C2 C4 1.427(4)
C2 C3 1.456(4)
C11 C12 1.486(4)
C11 H11A 0.9700
C11 H11B 0.9700
C12 H12A 0.9600
C12 H12B 0.9600
C12 H12C 0.9600

loop_
_geom_hbond_atom_site_label_D
_geom_hbond_atom_site_label_H
_geom_hbond_atom_site_label_A
_geom_hbond_distance_DH
_geom_hbond_distance_HA
_geom_hbond_distance_DA
_geom_hbond_angle_DHA
N1 H1A O1 0.86 2.01 2.678(3) 133.3

loop_
_geom_torsion_atom_site_label_1
_geom_torsion_atom_site_label_2
_geom_torsion_atom_site_label_3
_geom_torsion_atom_site_label_4
_geom_torsion
C7 C8 C9 C10 0.8(5)
Br1 C8 C9 C10 -179.7(2)
C8 C9 C10 C5 -0.6(5)
C9 C10 C5 C6 -0.1(5)
C9 C10 C5 N1 178.1(3)
C1 N1 C5 C10 160.9(3)
C1 N1 C5 C6 -21.0(4)
C10 C5 C6 C7 0.5(4)
N1 C5 C6 C7 -177.6(3)
C9 C8 C7 C6 -0.3(4)
Br1 C8 C7 C6 -179.9(2)
C5 C6 C7 C8 -0.3(4)
C5 N1 C1 C2 177.3(3)
N1 C1 C2 C4 176.4(3)
N1 C1 C2 C3 -0.6(5)
C1 C2 C4 N2 -32(10)
C3 C2 C4 N2 145(10)
C11 O2 C3 O1 0.2(4)
C11 O2 C3 C2 -178.6(2)
C1 C2 C3 O1 0.1(5)
C4 C2 C3 O1 -176.8(3)
C1 C2 C3 O2 179.0(3)
C4 C2 C3 O2 2.0(4)
C3 O2 C11 C12 -178.1(3)
